data_4101829
loop_
_publ_author_name
'Omar K. Farha'
'Christos D. Malliakas'
'Mercouri G. Kanatzidis'
'Joseph T. Hupp'

_publ_contact_author 'Joseph T. Hupp'
_publ_contact_author_email j-hupp@northwestern.edu
_publ_section_title
;
 Control over Catenation in Metal-Organic Frameworks via Rational Design
 of the Organic Building Block
;
_journal_name_full 'Journal of the American Chemical Society'
_journal_page_first 950
_journal_page_last 952
_journal_paper_doi 10.1021/ja909519e
_journal_volume 132
_journal_year 2010
_chemical_formula_moiety 'C29 H14 Br N2 O6 Zn'
_chemical_formula_sum 'C29 H14 Br N2 O6 Zn'
_chemical_formula_weight 631.70
_chemical_name_systematic
; 
 ? 
;
_space_group_IT_number 47
_symmetry_cell_setting orthorhombic
_symmetry_space_group_name_Hall '-P 2 2'
_symmetry_space_group_name_H-M 'P m m m'
_atom_sites_solution_hydrogens geom
_atom_sites_solution_primary direct
_atom_sites_solution_secondary difmap
_audit_creation_method SHELXL-97
_cell_angle_alpha 90.00
_cell_angle_beta 90.00
_cell_angle_gamma 90.00
_cell_formula_units_Z 2
_cell_length_a 10.1617(13)
_cell_length_b 16.451(2)
_cell_length_c 22.313(3)
_cell_measurement_reflns_used 2391
_cell_measurement_temperature 100(2)
_cell_measurement_theta_max 49.94
_cell_measurement_theta_min 3.96
_cell_volume 3730.1(8)
_computing_cell_refinement 'SAINT V7.23A (Bruker, 2005)'
_computing_data_collection 'APEX2 V2.1-4 (Bruker, 2007)'
_computing_data_reduction 'Bruker SAINT'
_computing_molecular_graphics 'Bruker SHELXTL'
_computing_publication_material 'Bruker SHELXTL'
_computing_structure_refinement 'SHELXL-97 (Sheldrick, 1997)'
_computing_structure_solution 'SHELXS-97 (Sheldrick, 1990)'
_diffrn_ambient_temperature 100(2)
_diffrn_measured_fraction_theta_full 0.970
_diffrn_measured_fraction_theta_max 0.970
_diffrn_measurement_device_type 'Bruker APEX-II CCD'
_diffrn_measurement_method '\f and \w scans'
_diffrn_radiation_monochromator graphite
_diffrn_radiation_source 'fine-focus sealed tube'
_diffrn_radiation_type CuK\a
_diffrn_radiation_wavelength 1.54178
_diffrn_reflns_av_R_equivalents 0.1363
_diffrn_reflns_av_sigmaI/netI 0.1257
_diffrn_reflns_limit_h_max 9
_diffrn_reflns_limit_h_min -9
_diffrn_reflns_limit_k_max 14
_diffrn_reflns_limit_k_min -16
_diffrn_reflns_limit_l_max 21
_diffrn_reflns_limit_l_min -22
_diffrn_reflns_number 8141
_diffrn_reflns_theta_full 50.39
_diffrn_reflns_theta_max 50.39
_diffrn_reflns_theta_min 3.96
_exptl_absorpt_coefficient_mu 1.227
_exptl_absorpt_correction_T_max 0.9688
_exptl_absorpt_correction_T_min 0.7589
_exptl_absorpt_correction_type multi-scan
_exptl_absorpt_process_details 'SADABS (Bruker)'
_exptl_crystal_colour yellow
_exptl_crystal_density_diffrn 0.562
_exptl_crystal_density_method 'not measured'
_exptl_crystal_description plate
_exptl_crystal_F_000 630
_exptl_crystal_size_max 0.24
_exptl_crystal_size_mid 0.22
_exptl_crystal_size_min 0.03
_refine_diff_density_max 1.410
_refine_diff_density_min -0.849
_refine_diff_density_rms 0.088
_refine_ls_extinction_method none
_refine_ls_goodness_of_fit_ref 0.981
_refine_ls_hydrogen_treatment constr
_refine_ls_matrix_type full
_refine_ls_number_parameters 134
_refine_ls_number_reflns 2195
_refine_ls_number_restraints 141
_refine_ls_restrained_S_all 0.977
_refine_ls_R_factor_all 0.1236
_refine_ls_R_factor_gt 0.0906
_refine_ls_shift/su_max 0.000
_refine_ls_shift/su_mean 0.000
_refine_ls_structure_factor_coef Fsqd
_refine_ls_weighting_details 'calc w=1/[\s^2^(Fo^2^)+(0.1437P)^2^+0.0000P] where P=(Fo^2^+2Fc^2^)/3'
_refine_ls_weighting_scheme calc
_refine_ls_wR_factor_gt 0.2187
_refine_ls_wR_factor_ref 0.2368
_reflns_number_gt 1415
_reflns_number_total 2195
_reflns_threshold_expression >2sigma(I)
_cod_data_source_file ja909519e_si_008.cif
_cod_data_source_block 18
_cod_original_cell_volume 3730.0(9)
_cod_database_code 4101829

loop_
_symmetry_equiv_pos_as_xyz
'x, y, z'
'-x, -y, z'
'-x, y, -z'
'x, -y, -z'
'-x, -y, -z'
'x, y, -z'
'x, -y, z'
'-x, y, z'

loop_
_atom_site_label
_atom_site_type_symbol
_atom_site_fract_x
_atom_site_fract_y
_atom_site_fract_z
_atom_site_U_iso_or_equiv
_atom_site_adp_type
_atom_site_occupancy
_atom_site_symmetry_multiplicity
_atom_site_calc_flag
_atom_site_refinement_flags
_atom_site_disorder_assembly
_atom_site_disorder_group
Zn1 Zn 0.5000 0.5000 0.56549(7) 0.0215(6) Uani 1 4 d SU . .
Br1 Br 0.6801(2) 0.0000 0.5000 0.1317(12) Uani 1 4 d SU . .
O1 O 0.6319(6) 0.4150(4) 0.5504(2) 0.099(2) Uani 1 1 d U . .
C1 C 0.6631(14) 0.3856(9) 0.5000 0.096(4) Uani 1 2 d SU . .
C2 C 0.7359(14) 0.3082(8) 0.5000 0.092(4) Uani 1 2 d SU . .
C3 C 0.7638(11) 0.2642(7) 0.4481(3) 0.105(3) Uani 1 1 d U . .
H3A H 0.7379 0.2866 0.4107 0.126 Uiso 1 1 calc R . .
C4 C 0.8251(9) 0.1920(6) 0.4482(3) 0.091(3) Uani 1 1 d U . .
H4A H 0.8419 0.1649 0.4114 0.109 Uiso 1 1 calc R . .
C5 C 0.8628(12) 0.1581(8) 0.5000 0.079(3) Uani 1 2 d SU . .
C8 C 0.9316(9) 0.0761(6) 0.5000 0.053(2) Uani 1 2 d SU . .
C9 C 0.8684(14) 0.0000 0.5000 0.062(4) Uani 1 4 d SU . .
N1 N 0.5000 0.5000 0.6512(4) 0.033(2) Uani 1 4 d SDU . .
N2 N 0.5000 0.5000 0.8434(5) 0.078(4) Uani 1 4 d SU . .
O2 O 0.3904(19) 0.6167(12) 0.8427(6) 0.163(7) Uani 0.50 1 d PU . .
C10 C 0.4070(11) 0.5309(7) 0.6868(4) 0.053(4) Uani 0.50 1 d PDU . .
H10A H 0.3358 0.5564 0.6666 0.064 Uiso 0.50 1 calc PR . .
C11 C 0.3987(12) 0.5314(9) 0.7485(4) 0.075(5) Uani 0.50 1 d PDU . .
H11A H 0.3231 0.5535 0.7676 0.090 Uiso 0.50 1 calc PR . .
C12 C 0.5000 0.5000 0.7825(7) 0.084(5) Uani 1 4 d SDU . .
C13 C 0.4481(17) 0.5734(13) 0.8710(7) 0.092(5) Uani 0.50 1 d PU . .
C14 C 0.4434(16) 0.5626(14) 0.9388(7) 0.096(5) Uani 0.50 1 d PU . .
C15 C 0.389(2) 0.6277(17) 0.9686(8) 0.112(6) Uani 0.50 1 d PU . .
H15A H 0.3514 0.6719 0.9470 0.135 Uiso 0.50 1 calc PR . .
C16 C 0.5000 0.5000 0.9651(7) 0.081(5) Uani 1 4 d SU . .

loop_
_atom_site_aniso_label
_atom_site_aniso_U_11
_atom_site_aniso_U_22
_atom_site_aniso_U_33
_atom_site_aniso_U_23
_atom_site_aniso_U_13
_atom_site_aniso_U_12
Zn1 0.0271(9) 0.0098(9) 0.0276(10) 0.000 0.000 0.000
Br1 0.0528(13) 0.154(3) 0.189(3) 0.000 0.000 0.000
O1 0.148(5) 0.111(5) 0.038(3) 0.003(3) 0.012(3) 0.101(4)
C1 0.136(9) 0.100(8) 0.052(7) 0.000 0.000 0.090(7)
C2 0.144(9) 0.091(8) 0.040(6) 0.000 0.000 0.079(7)
C3 0.179(8) 0.105(7) 0.032(5) 0.004(4) -0.001(5) 0.076(6)
C4 0.123(7) 0.112(7) 0.038(5) -0.012(4) 0.002(4) 0.074(6)
C5 0.091(8) 0.079(6) 0.067(7) 0.000 0.000 0.038(6)
C8 0.037(5) 0.059(5) 0.064(6) 0.000 0.000 0.002(4)
C9 0.040(6) 0.071(7) 0.074(10) 0.000 0.000 0.000
N1 0.040(6) 0.017(6) 0.040(5) 0.000 0.000 0.000
N2 0.106(9) 0.102(9) 0.025(6) 0.000 0.000 0.000
O2 0.250(17) 0.180(14) 0.059(8) 0.005(9) -0.029(9) 0.108(13)
C10 0.106(9) 0.020(7) 0.035(5) 0.006(5) 0.002(6) 0.040(6)
C11 0.115(10) 0.079(11) 0.031(6) 0.006(6) 0.008(6) 0.018(7)
C12 0.111(11) 0.110(12) 0.029(6) 0.000 0.000 0.000
C13 0.130(13) 0.114(11) 0.031(6) 0.009(6) -0.001(7) 0.024(8)
C14 0.122(12) 0.136(12) 0.030(6) -0.007(6) 0.007(7) 0.031(8)
C15 0.126(13) 0.155(15) 0.055(9) -0.017(9) 0.016(9) 0.044(12)
C16 0.099(13) 0.127(13) 0.018(7) 0.000 0.000 0.000

loop_
_atom_type_symbol
_atom_type_description
_atom_type_scat_dispersion_real
_atom_type_scat_dispersion_imag
_atom_type_scat_source
C C 0.0181 0.0091 'International Tables Vol C Tables 4.2.6.8 and 6.1.1.4'
H H 0.0000 0.0000 'International Tables Vol C Tables 4.2.6.8 and 6.1.1.4'
N N 0.0311 0.0180 'International Tables Vol C Tables 4.2.6.8 and 6.1.1.4'
O O 0.0492 0.0322 'International Tables Vol C Tables 4.2.6.8 and 6.1.1.4'
Zn Zn -1.5491 0.6778 'International Tables Vol C Tables 4.2.6.8 and 6.1.1.4'
Br Br -0.6763 1.2805 'International Tables Vol C Tables 4.2.6.8 and 6.1.1.4'

loop_
_geom_angle_atom_site_label_1
_geom_angle_atom_site_label_2
_geom_angle_atom_site_label_3
_geom_angle
_geom_angle_site_symmetry_1
_geom_angle_site_symmetry_3
_geom_angle_publ_flag
N1 Zn1 O1 99.85(14) . 8_655 ?
N1 Zn1 O1 99.85(14) . 7_565 ?
O1 Zn1 O1 160.3(3) 8_655 7_565 ?
N1 Zn1 O1 99.85(14) . 2_665 ?
O1 Zn1 O1 90.7(5) 8_655 2_665 ?
O1 Zn1 O1 85.9(5) 7_565 2_665 ?
N1 Zn1 O1 99.85(14) . . ?
O1 Zn1 O1 85.9(5) 8_655 . ?
O1 Zn1 O1 90.7(5) 7_565 . ?
O1 Zn1 O1 160.3(3) 2_665 . ?
N1 Zn1 Zn1 180.000(1) . 5_666 ?
O1 Zn1 Zn1 80.15(14) 8_655 5_666 ?
O1 Zn1 Zn1 80.15(14) 7_565 5_666 ?
O1 Zn1 Zn1 80.15(14) 2_665 5_666 ?
O1 Zn1 Zn1 80.15(14) . 5_666 ?
C1 O1 Zn1 126.5(6) . . ?
O1 C1 O1 125.6(10) 6_556 . ?
O1 C1 C2 117.2(5) 6_556 . ?
O1 C1 C2 117.2(5) . . ?
C3 C2 C3 112.3(11) . 6_556 ?
C3 C2 C1 123.4(6) . . ?
C3 C2 C1 123.4(6) 6_556 . ?
C4 C3 C2 123.5(8) . . ?
C4 C3 H3A 118.2 . . ?
C2 C3 H3A 118.2 . . ?
C5 C4 C3 120.2(8) . . ?
C5 C4 H4A 119.9 . . ?
C3 C4 H4A 119.9 . . ?
C4 C5 C4 119.3(11) . 6_556 ?
C4 C5 C8 120.1(6) . . ?
C4 C5 C8 120.1(6) 6_556 . ?
C8 C8 C9 117.2(6) 3_756 . ?
C8 C8 C5 117.4(6) 3_756 . ?
C9 C8 C5 125.5(9) . . ?
C8 C9 C8 125.7(13) 7 . ?
C8 C9 Br1 117.2(6) 7 . ?
C8 C9 Br1 117.2(6) . . ?
C10 N1 C10 44.7(10) 8_655 2_665 ?
C10 N1 C10 106.9(12) 8_655 7_565 ?
C10 N1 C10 90.1(13) 2_665 7_565 ?
C10 N1 C10 90.1(13) 8_655 . ?
C10 N1 C10 106.9(12) 2_665 . ?
C10 N1 C10 44.7(10) 7_565 . ?
C10 N1 Zn1 126.5(6) 8_655 . ?
C10 N1 Zn1 126.5(6) 2_665 . ?
C10 N1 Zn1 126.5(6) 7_565 . ?
C10 N1 Zn1 126.5(6) . . ?
C12 N2 C13 115.0(8) . 7_565 ?
C12 N2 C13 115.0(8) . 2_665 ?
C13 N2 C13 42.6(14) 7_565 2_665 ?
C12 N2 C13 115.0(8) . 8_655 ?
C13 N2 C13 129.9(16) 7_565 8_655 ?
C13 N2 C13 112.2(15) 2_665 8_655 ?
C12 N2 C13 115.0(8) . . ?
C13 N2 C13 112.2(15) 7_565 . ?
C13 N2 C13 129.9(16) 2_665 . ?
C13 N2 C13 42.6(14) 8_655 . ?
N1 C10 C11 129.8(11) . . ?
N1 C10 H10A 115.1 . . ?
C11 C10 H10A 115.1 . . ?
C12 C11 C10 120.0(13) . . ?
C12 C11 H11A 120.0 . . ?
C10 C11 H11A 120.0 . . ?
N2 C12 C11 123.3(8) . 7_565 ?
N2 C12 C11 123.3(8) . . ?
C11 C12 C11 44.0(13) 7_565 . ?
N2 C12 C11 123.3(8) . 8_655 ?
C11 C12 C11 113.3(15) 7_565 8_655 ?
C11 C12 C11 96.6(14) . 8_655 ?
N2 C12 C11 123.3(8) . 2_665 ?
C11 C12 C11 96.6(14) 7_565 2_665 ?
C11 C12 C11 113.3(15) . 2_665 ?
C11 C12 C11 44.0(13) 8_655 2_665 ?
O2 C13 N2 118.7(16) . . ?
O2 C13 C14 128.2(18) . . ?
N2 C13 C14 109.6(15) . . ?
C16 C14 C15 124.7(16) . . ?
C16 C14 C13 121.3(17) . . ?
C15 C14 C13 113.7(18) . . ?
C14 C15 C15 118.9(12) . 6_557 ?
C14 C15 H15A 120.6 . . ?
C15 C15 H15A 120.6 6_557 . ?
C14 C16 C14 51.8(16) 8_655 . ?
C14 C16 C14 127(2) 8_655 7_565 ?
C14 C16 C14 103(2) . 7_565 ?
C14 C16 C14 103(2) 8_655 2_665 ?
C14 C16 C14 127(2) . 2_665 ?
C14 C16 C14 51.8(16) 7_565 2_665 ?
C14 C16 C16 116.4(10) 8_655 5_667 ?
C14 C16 C16 116.4(10) . 5_667 ?
C14 C16 C16 116.4(10) 7_565 5_667 ?
C14 C16 C16 116.4(10) 2_665 5_667 ?

loop_
_geom_bond_atom_site_label_1
_geom_bond_atom_site_label_2
_geom_bond_distance
_geom_bond_site_symmetry_2
_geom_bond_publ_flag
Zn1 N1 1.913(10) . ?
Zn1 O1 1.966(5) 8_655 ?
Zn1 O1 1.966(5) 7_565 ?
Zn1 O1 1.966(5) 2_665 ?
Zn1 O1 1.966(5) . ?
Zn1 Zn1 2.923(3) 5_666 ?
Br1 C9 1.913(14) . ?
O1 C1 1.265(7) . ?
C1 O1 1.265(7) 6_556 ?
C1 C2 1.472(16) . ?
C2 C3 1.394(11) . ?
C2 C3 1.394(11) 6_556 ?
C3 C4 1.341(12) . ?
C3 H3A 0.9500 . ?
C4 C5 1.339(10) . ?
C4 H4A 0.9500 . ?
C5 C4 1.339(10) 6_556 ?
C5 C8 1.520(16) . ?
C8 C8 1.391(18) 3_756 ?
C8 C9 1.406(12) . ?
C9 C8 1.406(12) 7 ?
N1 C10 1.335(5) 8_655 ?
N1 C10 1.335(5) 2_665 ?
N1 C10 1.335(5) 7_565 ?
N1 C10 1.335(5) . ?
N2 C12 1.36(2) . ?
N2 C13 1.45(2) 7_565 ?
N2 C13 1.45(2) 2_665 ?
N2 C13 1.45(2) 8_655 ?
N2 C13 1.45(2) . ?
O2 C13 1.118(19) . ?
C10 C11 1.379(5) . ?
C10 H10A 0.9500 . ?
C11 C12 1.379(5) . ?
C11 H11A 0.9500 . ?
C12 C11 1.379(5) 7_565 ?
C12 C11 1.379(5) 8_655 ?
C12 C11 1.379(5) 2_665 ?
C13 C14 1.52(2) . ?
C14 C16 1.32(2) . ?
C14 C15 1.38(3) . ?
C15 C15 1.40(3) 6_557 ?
C15 H15A 0.9500 . ?
C16 C14 1.32(2) 8_655 ?
C16 C14 1.32(2) 7_565 ?
C16 C14 1.32(2) 2_665 ?
C16 C16 1.56(3) 5_667 ?

loop_
_geom_torsion_atom_site_label_1
_geom_torsion_atom_site_label_2
_geom_torsion_atom_site_label_3
_geom_torsion_atom_site_label_4
_geom_torsion
_geom_torsion_site_symmetry_1
_geom_torsion_site_symmetry_2
_geom_torsion_site_symmetry_3
_geom_torsion_site_symmetry_4
_geom_torsion_publ_flag
N1 Zn1 O1 C1 174.0(11) . . . . ?
O1 Zn1 O1 C1 74.7(12) 8_655 . . . ?
O1 Zn1 O1 C1 -85.8(12) 7_565 . . . ?
O1 Zn1 O1 C1 -6.0(11) 2_665 . . . ?
Zn1 Zn1 O1 C1 -6.0(11) 5_666 . . . ?
Zn1 O1 C1 O1 13(2) . . . 6_556 ?
Zn1 O1 C1 C2 -163.6(10) . . . . ?
O1 C1 C2 C3 -4(2) 6_556 . . . ?
O1 C1 C2 C3 172.6(14) . . . . ?
O1 C1 C2 C3 -172.6(14) 6_556 . . 6_556 ?
O1 C1 C2 C3 4(2) . . . 6_556 ?
C3 C2 C3 C4 -8(2) 6_556 . . . ?
C1 C2 C3 C4 -177.0(14) . . . . ?
C2 C3 C4 C5 0(2) . . . . ?
C3 C4 C5 C4 8(2) . . . 6_556 ?
C3 C4 C5 C8 179.7(11) . . . . ?
C4 C5 C8 C8 94.1(11) . . . 3_756 ?
C4 C5 C8 C8 -94.1(11) 6_556 . . 3_756 ?
C4 C5 C8 C9 -85.9(11) . . . . ?
C4 C5 C8 C9 85.9(11) 6_556 . . . ?
C8 C8 C9 C8 0.0 3_756 . . 7 ?
C5 C8 C9 C8 180.0 . . . 7 ?
C8 C8 C9 Br1 180.0 3_756 . . . ?
C5 C8 C9 Br1 0.0 . . . . ?
O1 Zn1 N1 C10 162.0(7) 8_655 . . 8_655 ?
O1 Zn1 N1 C10 -18.0(7) 7_565 . . 8_655 ?
O1 Zn1 N1 C10 -105.5(7) 2_665 . . 8_655 ?
O1 Zn1 N1 C10 74.5(7) . . . 8_655 ?
Zn1 Zn1 N1 C10 103(100) 5_666 . . 8_655 ?
O1 Zn1 N1 C10 105.5(7) 8_655 . . 2_665 ?
O1 Zn1 N1 C10 -74.5(7) 7_565 . . 2_665 ?
O1 Zn1 N1 C10 -162.0(7) 2_665 . . 2_665 ?
O1 Zn1 N1 C10 18.0(7) . . . 2_665 ?
Zn1 Zn1 N1 C10 47(100) 5_666 . . 2_665 ?
O1 Zn1 N1 C10 -18.0(7) 8_655 . . 7_565 ?
O1 Zn1 N1 C10 162.0(7) 7_565 . . 7_565 ?
O1 Zn1 N1 C10 74.5(7) 2_665 . . 7_565 ?
O1 Zn1 N1 C10 -105.5(7) . . . 7_565 ?
Zn1 Zn1 N1 C10 -77(100) 5_666 . . 7_565 ?
O1 Zn1 N1 C10 -74.5(7) 8_655 . . . ?
O1 Zn1 N1 C10 105.5(7) 7_565 . . . ?
O1 Zn1 N1 C10 18.0(7) 2_665 . . . ?
O1 Zn1 N1 C10 -162.0(7) . . . . ?
Zn1 Zn1 N1 C10 -133(100) 5_666 . . . ?
C10 N1 C10 C11 -43.9(15) 8_655 . . . ?
C10 N1 C10 C11 -1.7(10) 2_665 . . . ?
C10 N1 C10 C11 70.5(13) 7_565 . . . ?
Zn1 N1 C10 C11 178.3(10) . . . . ?
N1 C10 C11 C12 3.4(19) . . . . ?
C13 N2 C12 C11 39.7(11) 7_565 . . 7_565 ?
C13 N2 C12 C11 87.0(11) 2_665 . . 7_565 ?
C13 N2 C12 C11 -140.3(11) 8_655 . . 7_565 ?
C13 N2 C12 C11 -93.0(11) . . . 7_565 ?
C13 N2 C12 C11 93.0(11) 7_565 . . . ?
C13 N2 C12 C11 140.3(11) 2_665 . . . ?
C13 N2 C12 C11 -87.0(11) 8_655 . . . ?
C13 N2 C12 C11 -39.7(11) . . . . ?
C13 N2 C12 C11 -140.3(11) 7_565 . . 8_655 ?
C13 N2 C12 C11 -93.0(11) 2_665 . . 8_655 ?
C13 N2 C12 C11 39.7(11) 8_655 . . 8_655 ?
C13 N2 C12 C11 87.0(11) . . . 8_655 ?
C13 N2 C12 C11 -87.0(11) 7_565 . . 2_665 ?
C13 N2 C12 C11 -39.7(11) 2_665 . . 2_665 ?
C13 N2 C12 C11 93.0(11) 8_655 . . 2_665 ?
C13 N2 C12 C11 140.3(11) . . . 2_665 ?
C10 C11 C12 N2 178.6(8) . . . . ?
C10 C11 C12 C11 -76.0(12) . . . 7_565 ?
C10 C11 C12 C11 41.0(16) . . . 8_655 ?
C10 C11 C12 C11 -1.4(8) . . . 2_665 ?
C12 N2 C13 O2 15(2) . . . . ?
C13 N2 C13 O2 -119.2(18) 7_565 . . . ?
C13 N2 C13 O2 -165(2) 2_665 . . . ?
C13 N2 C13 O2 115.3(19) 8_655 . . . ?
C12 N2 C13 C14 175.4(10) . . . . ?
C13 N2 C13 C14 41(2) 7_565 . . . ?
C13 N2 C13 C14 -4.6(10) 2_665 . . . ?
C13 N2 C13 C14 -84.1(13) 8_655 . . . ?
O2 C13 C14 C16 168(2) . . . . ?
N2 C13 C14 C16 10(2) . . . . ?
O2 C13 C14 C15 -18(3) . . . . ?
N2 C13 C14 C15 -176.7(16) . . . . ?
C16 C14 C15 C15 -2(2) . . . 6_557 ?
C13 C14 C15 C15 -174.9(10) . . . 6_557 ?
C15 C14 C16 C14 -102(2) . . . 8_655 ?
C13 C14 C16 C14 70.4(18) . . . 8_655 ?
C15 C14 C16 C14 130.4(19) . . . 7_565 ?
C13 C14 C16 C14 -57(2) . . . 7_565 ?
C15 C14 C16 C14 -178(2) . . . 2_665 ?
C13 C14 C16 C14 -5.6(12) . . . 2_665 ?
C15 C14 C16 C16 2(2) . . . 5_667 ?
C13 C14 C16 C16 174.4(12) . . . 5_667 ?
